data_1511639
loop_
_publ_author_name
'Jin, A.-D.'
'Lin, X.-T.'
'Huang, J.-F.'

_publ_section_title
;
 Preparation and crystal structure of a new borate Sr6YSc(BO3)6
;
_journal_name_full 'Jiegon Huaxue'
_journal_page_first 196
_journal_page_last 199
_journal_volume 11
_journal_year 1992
_chemical_formula_sum 'B6 O18 Sc Sr6 Y'
_chemical_name_systematic 'Sr6 Y Sc (B O3)6'
_space_group_IT_number 148
_symmetry_space_group_name_Hall '-R 3'
_symmetry_space_group_name_H-M 'R -3 :H'
_cell_angle_alpha 90
_cell_angle_beta 90
_cell_angle_gamma 120
_cell_formula_units_Z 3
_cell_length_a 12.284
_cell_length_b 12.284
_cell_length_c 9.268
_cell_volume 1211.145
_citation_journal_id_ASTM JHUADF
_cod_data_source_file boron4-x_292.cif
_cod_data_source_block B6O18Sc1Sr6Y1
_cod_original_formula_sum 'B6 O18 Sc1 Sr6 Y1'
_cod_database_code 1511639

loop_
_symmetry_equiv_pos_as_xyz
x,y,z
-y,x-y,z
-x+y,-x,z
-x,-y,-z
y,-x+y,-z
x-y,x,-z
x+2/3,y+1/3,z+1/3
-y+2/3,x-y+1/3,z+1/3
-x+y+2/3,-x+1/3,z+1/3
-x+2/3,-y+1/3,-z+1/3
y+2/3,-x+y+1/3,-z+1/3
x-y+2/3,x+1/3,-z+1/3
x+1/3,y+2/3,z+2/3
-y+1/3,x-y+2/3,z+2/3
-x+y+1/3,-x+2/3,z+2/3
-x+1/3,-y+2/3,-z+2/3
y+1/3,-x+y+2/3,-z+2/3
x-y+1/3,x+2/3,-z+2/3

loop_
_atom_site_label
_atom_site_type_symbol
_atom_site_fract_x
_atom_site_fract_y
_atom_site_fract_z
_atom_site_occupancy
_atom_site_U_iso_or_equiv
Sc1 Sc+3 0 0 0.5 1 0.0
O1 O-2 0.261 0.001 0.8095 1 0.0
O2 O-2 0.1639 0.0489 0.6162 1 0.0
B1 B+3 0.1958 0.0559 0.7609 1 0.0
Y1 Y+3 0 0 0 1 0.0
Sr1 Sr+2 0.468 0.0419 0.6909 1 0.0
O3 O-2 0.1644 0.1254 0.8523 1 0.0
